data_4330752
loop_
_publ_author_name
'Bidraha Bagh'
'Nora C. Breit'
'Klaus Harms'
'Gabriele Schatte'
'Ian J. Burgess'
'Holger Braunschweig'
'Jens M\"uller'

_publ_contact_author_address
; Department of Chemistry
  University of Saskatchewan
  Saskatoon, Saskatchewan S7N 5C9
  Canada
;
_publ_contact_author_email jens.mueller@usask.ca
_publ_contact_author_fax '001 306 966 4730'
_publ_contact_author_name 'Dr Jens M\"uller'
_publ_contact_author_phone '001 306 966 2466'
_publ_section_title
;
 [1.1]Ferrocenophanes and Bis(ferrocenyl) Species with Aluminum and
 Gallium as Bridging Elements: Synthesis, Characterization, and
 Electrochemical Studies
;
_journal_name_full 'Inorganic Chemistry'
_journal_page_first 11155
_journal_page_last 11167
_journal_paper_doi 10.1021/ic301777y
_journal_volume 51
_journal_year 2012
_chemical_formula_moiety 'C28 H30 Al Fe2 N Si'
_chemical_formula_sum 'C28 H30 Al Fe2 N Si'
_chemical_formula_weight 547.30
_chemical_name_systematic
;
 ?
;
_space_group_IT_number 2
_symmetry_cell_setting triclinic
_symmetry_space_group_name_Hall '-P 1'
_symmetry_space_group_name_H-M 'P -1'
_atom_sites_solution_hydrogens geom
_atom_sites_solution_primary direct
_atom_sites_solution_secondary difmap
_cell_angle_alpha 88.174(7)
_cell_angle_beta 82.917(7)
_cell_angle_gamma 87.039(7)
_cell_formula_units_Z 4
_cell_length_a 10.6268(9)
_cell_length_b 12.8724(10)
_cell_length_c 18.6478(17)
_cell_measurement_reflns_used 4637
_cell_measurement_temperature 100(2)
_cell_measurement_theta_max 24
_cell_measurement_theta_min 1.9
_cell_volume 2527.2(4)
_computing_cell_refinement 'STOE X-AREA (STOE & Cie, 2006)'
_computing_data_collection 'STOE X-AREA (STOE & Cie, 2006)'
_computing_data_reduction 'STOE X-AREA (STOE & Cie, 2006)'
_computing_molecular_graphics 'DIAMOND 3.2 (Brandenburg, 2007)'
_computing_publication_material 'WinGX publication routines (Farrugia, 1999)'
_computing_structure_refinement 'SHELXL-97 (Sheldrick, 2008)'
_computing_structure_solution 'SIR-2008 (Burla et al, 2007)'
_diffrn_ambient_temperature 100(2)
_diffrn_detector_area_resol_mean 6.67
_diffrn_measured_fraction_theta_full 0.741
_diffrn_measured_fraction_theta_max 0.741
_diffrn_measurement_device_type 'STOE IPDS 2'
_diffrn_measurement_method 'rotation method'
_diffrn_radiation_monochromator graphite
_diffrn_radiation_source 'fine-focus sealed tube'
_diffrn_radiation_type MoK\a
_diffrn_radiation_wavelength 0.71073
_diffrn_reflns_av_R_equivalents 0.1342
_diffrn_reflns_av_sigmaI/netI 0.2526
_diffrn_reflns_limit_h_max 12
_diffrn_reflns_limit_h_min -12
_diffrn_reflns_limit_k_max 15
_diffrn_reflns_limit_k_min -15
_diffrn_reflns_limit_l_max 21
_diffrn_reflns_limit_l_min -22
_diffrn_reflns_number 13945
_diffrn_reflns_theta_full 25.00
_diffrn_reflns_theta_max 25.00
_diffrn_reflns_theta_min 1.58
_exptl_absorpt_coefficient_mu 1.247
_exptl_absorpt_correction_T_max 0.9618
_exptl_absorpt_correction_T_min 0.8113
_exptl_absorpt_correction_type multi-scan
_exptl_absorpt_process_details
;
Platon (Spek, 2009; Blessing, 1995)
;
_exptl_crystal_colour colourless
_exptl_crystal_density_diffrn 1.438
_exptl_crystal_description plate
_exptl_crystal_F_000 1136
_exptl_crystal_size_max 0.21
_exptl_crystal_size_mid 0.21
_exptl_crystal_size_min 0.01
_refine_diff_density_max 0.277
_refine_diff_density_min -0.235
_refine_diff_density_rms 0.049
_refine_ls_extinction_method none
_refine_ls_goodness_of_fit_ref 0.581
_refine_ls_hydrogen_treatment constr
_refine_ls_matrix_type full
_refine_ls_number_parameters 599
_refine_ls_number_reflns 6615
_refine_ls_number_restraints 94
_refine_ls_restrained_S_all 0.579
_refine_ls_R_factor_all 0.1558
_refine_ls_R_factor_gt 0.0421
_refine_ls_shift/su_max 0.000
_refine_ls_shift/su_mean 0.000
_refine_ls_structure_factor_coef Fsqd
_refine_ls_weighting_details 'calc w=1/[\s^2^(Fo^2^)+(0.0000P)^2^+0.0000P] where P=(Fo^2^+2Fc^2^)/3'
_refine_ls_weighting_scheme calc
_refine_ls_wR_factor_gt 0.0659
_refine_ls_wR_factor_ref 0.0886
_reflns_number_gt 2162
_reflns_number_total 6615
_reflns_threshold_expression >2\s(I)
_cod_data_source_file ic301777y_si_001_3.cif
_cod_data_source_block 6a
_cod_database_code 4330752

loop_
_symmetry_equiv_pos_as_xyz
'x, y, z'
'-x, -y, -z'

loop_
_atom_site_label
_atom_site_type_symbol
_atom_site_fract_x
_atom_site_fract_y
_atom_site_fract_z
_atom_site_U_iso_or_equiv
_atom_site_adp_type
_atom_site_occupancy
_atom_site_symmetry_multiplicity
_atom_site_calc_flag
_atom_site_refinement_flags
C2 C 0.5799(8) 0.6843(6) 0.5368(5) 0.053(2) Uani 1 1 d U
C3 C 0.5791(8) 0.6091(6) 0.5930(5) 0.057(2) Uani 1 1 d U
H3 H 0.5478 0.6276 0.6410 0.069 Uiso 1 1 calc R
C4 C 0.6240(8) 0.5079(6) 0.5786(5) 0.061(2) Uani 1 1 d U
H4 H 0.6232 0.4568 0.6166 0.073 Uiso 1 1 calc R
C5 C 0.6697(8) 0.4823(6) 0.5087(5) 0.065(2) Uani 1 1 d U
H5 H 0.7032 0.4139 0.4980 0.077 Uiso 1 1 calc R
C6 C 0.6660(8) 0.5583(6) 0.4540(5) 0.060(2) Uani 1 1 d U
H6 H 0.6965 0.5403 0.4057 0.072 Uiso 1 1 calc R
C7 C 0.5411(9) 0.8774(5) 0.4553(4) 0.067(3) Uani 1 1 d .
H7A H 0.5955 0.9379 0.4516 0.081 Uiso 1 1 calc R
H7B H 0.4572 0.9007 0.4411 0.081 Uiso 1 1 calc R
C8 C 0.6276(9) 0.8789(6) 0.6086(5) 0.080(3) Uani 1 1 d .
H8A H 0.7153 0.8763 0.5849 0.119 Uiso 1 1 calc R
H8B H 0.6227 0.8374 0.6537 0.119 Uiso 1 1 calc R
H8C H 0.6001 0.9512 0.6192 0.119 Uiso 1 1 calc R
C9 C 0.3577(8) 0.8268(6) 0.5933(5) 0.075(3) Uani 1 1 d .
H9A H 0.3236 0.8989 0.5975 0.113 Uiso 1 1 calc R
H9B H 0.3571 0.7944 0.6416 0.113 Uiso 1 1 calc R
H9C H 0.3053 0.7879 0.5649 0.113 Uiso 1 1 calc R
C20 C 0.5135(8) 0.7213(6) 0.3198(5) 0.060(2) Uani 1 1 d U
C21 C 0.5600(9) 0.6679(5) 0.2547(5) 0.062(2) Uani 1 1 d U
H21 H 0.6420 0.6346 0.2450 0.074 Uiso 1 1 calc R
C22 C 0.4660(9) 0.6719(6) 0.2070(5) 0.063(2) Uani 1 1 d U
H22 H 0.4747 0.6425 0.1605 0.076 Uiso 1 1 calc R
C23 C 0.3555(9) 0.7278(7) 0.2408(5) 0.075(2) Uani 1 1 d U
H23 H 0.2773 0.7419 0.2218 0.090 Uiso 1 1 calc R
C24 C 0.3869(9) 0.7571(6) 0.3075(5) 0.068(2) Uani 1 1 d U
H24 H 0.3310 0.7965 0.3412 0.082 Uiso 1 1 calc R
C25 C 0.6708(8) 0.8941(5) 0.1927(4) 0.060(2) Uani 1 1 d U
H25 H 0.7551 0.8682 0.1964 0.072 Uiso 1 1 calc R
C26 C 0.5990(8) 0.8812(6) 0.1347(5) 0.058(2) Uani 1 1 d U
H26 H 0.6291 0.8454 0.0917 0.070 Uiso 1 1 calc R
C27 C 0.4775(8) 0.9286(5) 0.1496(4) 0.059(2) Uani 1 1 d U
H27 H 0.4121 0.9299 0.1191 0.070 Uiso 1 1 calc R
C28 C 0.4693(9) 0.9742(6) 0.2179(5) 0.061(2) Uani 1 1 d U
H28 H 0.3972 1.0111 0.2417 0.073 Uiso 1 1 calc R
C29 C 0.5889(8) 0.9549(5) 0.2449(4) 0.051(2) Uani 1 1 d U
H29 H 0.6107 0.9781 0.2895 0.061 Uiso 1 1 calc R
C30 C 0.7923(8) 0.7843(6) 0.3474(4) 0.058(2) Uani 1 1 d U
C31 C 0.8859(9) 0.7044(6) 0.3134(5) 0.064(2) Uani 1 1 d U
H31 H 0.8718 0.6324 0.3114 0.077 Uiso 1 1 calc R
C32 C 0.9973(9) 0.7516(6) 0.2850(5) 0.066(3) Uani 1 1 d U
H32 H 1.0702 0.7167 0.2603 0.080 Uiso 1 1 calc R
C33 C 0.9851(9) 0.8565(6) 0.2982(5) 0.067(3) Uani 1 1 d U
H33 H 1.0472 0.9063 0.2845 0.080 Uiso 1 1 calc R
C34 C 0.8648(9) 0.8759(6) 0.3354(4) 0.062(2) Uani 1 1 d U
H34 H 0.8337 0.9429 0.3512 0.074 Uiso 1 1 calc R
C35 C 0.9214(9) 0.7351(7) 0.5013(4) 0.070(3) Uani 1 1 d U
H35 H 0.8401 0.7231 0.5267 0.084 Uiso 1 1 calc R
C36 C 1.0028(10) 0.6588(7) 0.4660(6) 0.086(3) Uani 1 1 d U
H36 H 0.9862 0.5877 0.4613 0.104 Uiso 1 1 calc R
C37 C 1.1166(10) 0.7097(8) 0.4382(6) 0.088(3) Uani 1 1 d U
H37 H 1.1902 0.6770 0.4127 0.106 Uiso 1 1 calc R
C38 C 1.1015(9) 0.8153(8) 0.4548(5) 0.079(3) Uani 1 1 d U
H38 H 1.1617 0.8670 0.4427 0.094 Uiso 1 1 calc R
C39 C 0.9761(10) 0.8300(8) 0.4941(5) 0.078(3) Uani 1 1 d U
H39 H 0.9380 0.8941 0.5118 0.093 Uiso 1 1 calc R
C40 C 0.9561(7) 0.2001(5) 0.1826(4) 0.0461(19) Uani 1 1 d U
C41 C 0.9052(9) 0.1523(5) 0.2490(4) 0.056(2) Uani 1 1 d U
H41 H 0.8199 0.1326 0.2597 0.067 Uiso 1 1 calc R
C42 C 0.9982(10) 0.1380(6) 0.2974(5) 0.072(3) Uani 1 1 d U
H42 H 0.9858 0.1091 0.3451 0.086 Uiso 1 1 calc R
C43 C 1.1148(8) 0.1754(5) 0.2605(4) 0.058(2) Uani 1 1 d U
H43 H 1.1949 0.1744 0.2783 0.069 Uiso 1 1 calc R
C44 C 1.0848(8) 0.2151(6) 0.1903(4) 0.056(2) Uani 1 1 d U
H44 H 1.1434 0.2468 0.1546 0.068 Uiso 1 1 calc R
C45 C 0.9018(9) 0.4370(5) 0.2463(5) 0.064(2) Uani 1 1 d U
H45 H 0.8760 0.4604 0.2013 0.077 Uiso 1 1 calc R
C46 C 0.8231(9) 0.3911(5) 0.3038(4) 0.061(2) Uani 1 1 d U
H46 H 0.7356 0.3785 0.3045 0.073 Uiso 1 1 calc R
C47 C 0.8996(9) 0.3665(6) 0.3617(5) 0.064(2) Uani 1 1 d U
H47 H 0.8734 0.3337 0.4071 0.076 Uiso 1 1 calc R
C48 C 1.0198(9) 0.4012(5) 0.3369(5) 0.061(2) Uani 1 1 d U
H48 H 1.0895 0.3974 0.3644 0.074 Uiso 1 1 calc R
C49 C 1.0249(9) 0.4424(5) 0.2663(5) 0.063(2) Uani 1 1 d U
H49 H 1.0970 0.4688 0.2375 0.076 Uiso 1 1 calc R
C50 C 0.6854(8) 0.2996(6) 0.1446(4) 0.056(2) Uani 1 1 d U
C51 C 0.6140(8) 0.4022(6) 0.1399(4) 0.056(2) Uani 1 1 d U
H51 H 0.6459 0.4627 0.1150 0.068 Uiso 1 1 calc R
C52 C 0.4913(9) 0.3949(6) 0.1784(4) 0.059(2) Uani 1 1 d U
H52 H 0.4275 0.4496 0.1842 0.071 Uiso 1 1 calc R
C53 C 0.4800(9) 0.2917(6) 0.2071(4) 0.060(2) Uani 1 1 d U
H53 H 0.4070 0.2650 0.2348 0.072 Uiso 1 1 calc R
C54 C 0.5942(8) 0.2365(6) 0.1876(4) 0.056(2) Uani 1 1 d U
H54 H 0.6105 0.1658 0.2010 0.067 Uiso 1 1 calc R
C55 C 0.5642(8) 0.2473(6) -0.0080(4) 0.055(2) Uani 1 1 d U
H55 H 0.6467 0.2426 -0.0342 0.066 Uiso 1 1 calc R
C56 C 0.4793(9) 0.3373(6) -0.0043(4) 0.063(2) Uani 1 1 d U
H56 H 0.4949 0.4038 -0.0261 0.075 Uiso 1 1 calc R
C57 C 0.3677(8) 0.3071(6) 0.0384(4) 0.059(2) Uani 1 1 d U
H57 H 0.2934 0.3508 0.0492 0.070 Uiso 1 1 calc R
C58 C 0.3822(8) 0.2011(6) 0.0634(5) 0.062(2) Uani 1 1 d U
H58 H 0.3216 0.1625 0.0935 0.075 Uiso 1 1 calc R
C59 C 0.5041(8) 0.1664(6) 0.0341(5) 0.056(2) Uani 1 1 d U
H59 H 0.5411 0.0987 0.0415 0.067 Uiso 1 1 calc R
C102 C 0.9119(8) 0.1915(6) -0.0381(5) 0.053(2) Uani 1 1 d U
C103 C 0.9150(7) 0.1204(5) -0.0945(4) 0.050(2) Uani 1 1 d U
H103 H 0.9447 0.1416 -0.1426 0.060 Uiso 1 1 calc R
C104 C 0.8750(8) 0.0195(6) -0.0806(5) 0.058(2) Uani 1 1 d U
H104 H 0.8813 -0.0292 -0.1182 0.069 Uiso 1 1 calc R
C105 C 0.8258(8) -0.0084(6) -0.0106(5) 0.062(2) Uani 1 1 d U
H105 H 0.7947 -0.0756 0.0004 0.075 Uiso 1 1 calc R
C106 C 0.8233(7) 0.0643(6) 0.0429(5) 0.053(2) Uani 1 1 d U
H106 H 0.7905 0.0458 0.0910 0.063 Uiso 1 1 calc R
C107 C 0.9561(8) 0.3706(5) 0.0451(4) 0.055(2) Uani 1 1 d .
H10A H 0.9132 0.4403 0.0517 0.066 Uiso 1 1 calc R
H10B H 1.0436 0.3736 0.0579 0.066 Uiso 1 1 calc R
C108 C 0.8377(8) 0.4059(5) -0.0958(5) 0.066(2) Uani 1 1 d .
H10C H 0.7539 0.3976 -0.0684 0.099 Uiso 1 1 calc R
H10D H 0.8381 0.3796 -0.1446 0.099 Uiso 1 1 calc R
H10E H 0.8565 0.4798 -0.0990 0.099 Uiso 1 1 calc R
C109 C 1.1185(8) 0.3286(5) -0.1043(4) 0.059(2) Uani 1 1 d .
H10F H 1.1458 0.3999 -0.1134 0.089 Uiso 1 1 calc R
H10G H 1.1129 0.2958 -0.1504 0.089 Uiso 1 1 calc R
H10H H 1.1801 0.2887 -0.0781 0.089 Uiso 1 1 calc R
N1 N 0.6215(7) 0.6547(5) 0.4670(4) 0.058(2) Uani 1 1 d .
N101 N 0.8660(6) 0.1602(4) 0.0287(3) 0.0483(17) Uani 1 1 d .
Al1 Al 0.6197(3) 0.76716(17) 0.39051(13) 0.0583(7) Uani 1 1 d .
Al2 Al 0.8621(2) 0.26608(16) 0.10768(12) 0.0513(6) Uani 1 1 d .
Si1 Si 0.5225(3) 0.82556(16) 0.54756(13) 0.0559(7) Uani 1 1 d .
Si2 Si 0.9604(2) 0.33148(16) -0.04929(13) 0.0523(6) Uani 1 1 d .
Fe1 Fe 0.50961(13) 0.81806(8) 0.22782(7) 0.0542(4) Uani 1 1 d .
Fe2 Fe 0.96334(12) 0.77386(9) 0.39455(7) 0.0593(4) Uani 1 1 d .
Fe3 Fe 0.97294(14) 0.29197(8) 0.26945(7) 0.0552(4) Uani 1 1 d .
Fe4 Fe 0.51817(12) 0.28972(8) 0.09724(7) 0.0537(3) Uani 1 1 d .

loop_
_atom_site_aniso_label
_atom_site_aniso_U_11
_atom_site_aniso_U_22
_atom_site_aniso_U_33
_atom_site_aniso_U_23
_atom_site_aniso_U_13
_atom_site_aniso_U_12
C2 0.052(6) 0.058(6) 0.044(5) 0.001(3) 0.008(4) -0.007(4)
C3 0.073(6) 0.044(5) 0.057(6) 0.009(4) -0.016(5) -0.002(4)
C4 0.060(6) 0.066(5) 0.057(5) 0.019(4) -0.013(5) -0.004(4)
C5 0.071(6) 0.045(5) 0.075(6) 0.008(4) -0.001(5) 0.003(4)
C6 0.083(7) 0.037(6) 0.060(5) 0.014(4) -0.005(5) -0.018(4)
C7 0.085(7) 0.055(6) 0.057(6) 0.007(4) 0.007(5) -0.004(5)
C8 0.106(8) 0.065(6) 0.074(7) -0.002(4) -0.032(6) -0.010(5)
C9 0.075(7) 0.048(6) 0.099(8) 0.003(5) 0.001(6) -0.005(4)
C20 0.057(5) 0.066(6) 0.054(5) 0.010(4) 0.002(4) -0.012(4)
C21 0.087(6) 0.035(5) 0.064(6) 0.014(4) -0.015(5) -0.004(4)
C22 0.086(7) 0.038(6) 0.068(5) 0.021(4) -0.019(5) -0.020(4)
C23 0.061(6) 0.081(7) 0.082(7) 0.025(5) -0.009(5) -0.016(5)
C24 0.062(6) 0.056(6) 0.084(6) 0.005(4) 0.003(5) -0.008(4)
C25 0.063(5) 0.054(6) 0.060(5) 0.010(4) -0.003(4) 0.002(4)
C26 0.057(5) 0.063(6) 0.053(5) -0.002(4) 0.006(4) -0.008(4)
C27 0.069(5) 0.046(5) 0.060(5) 0.019(4) -0.007(4) -0.002(4)
C28 0.055(5) 0.068(6) 0.058(6) 0.010(4) -0.002(4) -0.002(4)
C29 0.074(6) 0.028(5) 0.052(5) 0.009(3) -0.010(4) -0.009(4)
C30 0.082(6) 0.044(6) 0.049(5) 0.004(4) -0.009(5) -0.011(4)
C31 0.089(7) 0.048(5) 0.058(6) 0.002(4) -0.010(5) -0.017(4)
C32 0.092(7) 0.050(5) 0.053(6) 0.005(4) 0.008(5) -0.012(5)
C33 0.087(7) 0.042(5) 0.068(6) 0.022(4) 0.003(5) -0.010(4)
C34 0.092(7) 0.037(5) 0.055(6) 0.013(4) -0.007(5) -0.003(4)
C35 0.068(6) 0.096(7) 0.043(5) 0.012(4) 0.007(5) -0.008(5)
C36 0.092(8) 0.074(6) 0.082(8) 0.029(5) 0.017(6) 0.013(5)
C37 0.069(7) 0.108(7) 0.083(8) 0.041(6) -0.011(5) 0.016(5)
C38 0.056(6) 0.131(7) 0.050(6) 0.012(5) -0.008(5) -0.021(5)
C39 0.071(7) 0.102(6) 0.060(7) 0.001(5) -0.010(5) 0.001(5)
C40 0.053(5) 0.036(5) 0.045(4) -0.007(3) 0.007(4) -0.004(4)
C41 0.072(6) 0.035(5) 0.058(5) 0.014(4) -0.003(4) -0.013(4)
C42 0.092(7) 0.069(6) 0.056(6) 0.019(4) -0.011(5) -0.030(5)
C43 0.071(5) 0.033(5) 0.070(6) 0.003(4) -0.014(4) 0.003(4)
C44 0.059(5) 0.061(6) 0.048(5) -0.002(4) 0.002(4) -0.001(4)
C45 0.093(7) 0.038(5) 0.061(5) 0.002(4) -0.008(5) 0.000(4)
C46 0.079(6) 0.038(5) 0.062(5) -0.005(4) 0.003(4) 0.005(4)
C47 0.079(6) 0.054(6) 0.057(5) 0.000(4) -0.006(4) 0.001(5)
C48 0.084(6) 0.038(5) 0.063(5) -0.011(4) -0.008(5) -0.008(4)
C49 0.080(6) 0.036(5) 0.073(6) 0.001(4) -0.005(5) -0.003(4)
C50 0.055(5) 0.060(5) 0.054(5) -0.008(4) 0.005(4) -0.018(4)
C51 0.067(6) 0.041(5) 0.065(6) 0.005(4) -0.022(4) -0.011(4)
C52 0.063(6) 0.061(5) 0.050(5) -0.012(4) 0.006(4) -0.001(4)
C53 0.061(6) 0.062(6) 0.056(6) -0.008(4) 0.005(4) -0.012(4)
C54 0.071(6) 0.046(5) 0.050(5) 0.009(4) -0.003(5) -0.009(4)
C55 0.055(5) 0.072(6) 0.037(5) 0.004(4) 0.000(4) -0.011(4)
C56 0.085(7) 0.057(5) 0.048(5) 0.006(4) -0.012(5) -0.014(4)
C57 0.054(5) 0.065(6) 0.056(6) -0.008(4) -0.009(4) 0.011(4)
C58 0.054(5) 0.059(5) 0.074(6) 0.001(4) -0.002(5) -0.019(4)
C59 0.052(5) 0.046(5) 0.072(6) -0.004(4) -0.011(5) -0.008(4)
C102 0.050(6) 0.052(6) 0.054(6) 0.002(4) -0.001(5) 0.001(4)
C103 0.045(5) 0.053(5) 0.052(5) 0.010(3) -0.007(4) -0.009(4)
C104 0.064(6) 0.043(5) 0.066(5) -0.003(4) -0.006(5) -0.004(4)
C105 0.065(6) 0.041(5) 0.076(6) -0.002(4) 0.011(5) -0.002(4)
C106 0.055(6) 0.049(6) 0.055(5) 0.013(4) -0.010(4) -0.010(4)
C107 0.065(6) 0.053(5) 0.047(5) -0.003(3) -0.009(4) -0.001(4)
C108 0.080(7) 0.035(5) 0.081(6) 0.010(4) -0.002(5) -0.001(4)
C109 0.071(6) 0.052(6) 0.053(5) 0.004(4) 0.002(5) -0.014(4)
N1 0.080(6) 0.028(4) 0.063(5) 0.012(3) 0.002(4) 0.000(3)
N101 0.055(5) 0.035(4) 0.054(4) 0.008(3) -0.002(3) -0.004(3)
Al1 0.077(2) 0.0489(16) 0.0479(15) 0.0055(11) -0.0040(14) -0.0068(13)
Al2 0.0600(17) 0.0459(15) 0.0474(15) 0.0030(10) -0.0031(13) -0.0069(12)
Si1 0.0701(18) 0.0456(16) 0.0504(15) 0.0058(10) -0.0012(13) -0.0081(12)
Si2 0.0591(17) 0.0433(15) 0.0529(15) 0.0064(10) -0.0003(13) -0.0071(11)
Fe1 0.0612(10) 0.0461(8) 0.0544(9) 0.0077(5) -0.0040(7) -0.0087(6)
Fe2 0.0656(9) 0.0568(9) 0.0529(8) 0.0086(6) -0.0014(7) 0.0020(6)
Fe3 0.0665(10) 0.0470(8) 0.0519(9) 0.0048(5) -0.0074(7) -0.0060(6)
Fe4 0.0575(9) 0.0488(8) 0.0538(8) 0.0030(5) -0.0024(7) -0.0074(6)

loop_
_atom_type_symbol
_atom_type_description
_atom_type_scat_dispersion_real
_atom_type_scat_dispersion_imag
_atom_type_scat_source
C C 0.0033 0.0016 'International Tables Vol C Tables 4.2.6.8 and 6.1.1.4'
H H 0.0000 0.0000 'International Tables Vol C Tables 4.2.6.8 and 6.1.1.4'
N N 0.0061 0.0033 'International Tables Vol C Tables 4.2.6.8 and 6.1.1.4'
Al Al 0.0645 0.0514 'International Tables Vol C Tables 4.2.6.8 and 6.1.1.4'
Si Si 0.0817 0.0704 'International Tables Vol C Tables 4.2.6.8 and 6.1.1.4'
Fe Fe 0.3463 0.8444 'International Tables Vol C Tables 4.2.6.8 and 6.1.1.4'

loop_
_geom_angle_atom_site_label_1
_geom_angle_atom_site_label_2
_geom_angle_atom_site_label_3
_geom_angle
N1 C2 C3 118.8(7)
N1 C2 Si1 115.7(6)
C3 C2 Si1 125.4(7)
C4 C3 C2 120.3(8)
C4 C3 H3 119.9
C2 C3 H3 119.9
C5 C4 C3 119.3(7)
C5 C4 H4 120.4
C3 C4 H4 120.4
C4 C5 C6 118.9(8)
C4 C5 H5 120.5
C6 C5 H5 120.5
N1 C6 C5 122.3(8)
N1 C6 H6 118.9
C5 C6 H6 118.9
Si1 C7 Al1 108.8(4)
Si1 C7 H7A 109.9
Al1 C7 H7A 109.9
Si1 C7 H7B 109.9
Al1 C7 H7B 109.9
H7A C7 H7B 108.3
Si1 C8 H8A 109.5
Si1 C8 H8B 109.5
H8A C8 H8B 109.5
Si1 C8 H8C 109.5
H8A C8 H8C 109.5
H8B C8 H8C 109.5
Si1 C9 H9A 109.5
Si1 C9 H9B 109.5
H9A C9 H9B 109.5
Si1 C9 H9C 109.5
H9A C9 H9C 109.5
H9B C9 H9C 109.5
C21 C20 C24 103.2(8)
C21 C20 Al1 125.0(7)
C24 C20 Al1 129.4(7)
C21 C20 Fe1 67.9(4)
C24 C20 Fe1 66.8(5)
Al1 C20 Fe1 114.9(4)
C22 C21 C20 110.1(9)
C22 C21 Fe1 68.8(5)
C20 C21 Fe1 71.5(5)
C22 C21 H21 124.9
C20 C21 H21 124.9
Fe1 C21 H21 126.4
C21 C22 C23 108.4(9)
C21 C22 Fe1 70.4(5)
C23 C22 Fe1 70.1(5)
C21 C22 H22 125.8
C23 C22 H22 125.8
Fe1 C22 H22 125.2
C24 C23 C22 105.5(9)
C24 C23 Fe1 69.0(5)
C22 C23 Fe1 68.6(5)
C24 C23 H23 127.2
C22 C23 H23 127.2
Fe1 C23 H23 126.7
C23 C24 C20 112.7(9)
C23 C24 Fe1 70.8(5)
C20 C24 Fe1 72.1(5)
C23 C24 H24 123.6
C20 C24 H24 123.6
Fe1 C24 H24 125.0
C26 C25 C29 105.6(7)
C26 C25 Fe1 69.6(5)
C29 C25 Fe1 69.2(4)
C26 C25 H25 127.2
C29 C25 H25 127.2
Fe1 C25 H25 125.6
C27 C26 C25 110.5(8)
C27 C26 Fe1 70.5(4)
C25 C26 Fe1 69.8(5)
C27 C26 H26 124.7
C25 C26 H26 124.7
Fe1 C26 H26 126.6
C26 C27 C28 107.9(8)
C26 C27 Fe1 69.6(4)
C28 C27 Fe1 69.4(5)
C26 C27 H27 126.1
C28 C27 H27 126.1
Fe1 C27 H27 126.6
C27 C28 C29 107.9(8)
C27 C28 Fe1 70.3(4)
C29 C28 Fe1 69.5(4)
C27 C28 H28 126.1
C29 C28 H28 126.1
Fe1 C28 H28 125.7
C28 C29 C25 108.1(7)
C28 C29 Fe1 69.4(4)
C25 C29 Fe1 69.4(4)
C28 C29 H29 125.9
C25 C29 H29 125.9
Fe1 C29 H29 126.9
C34 C30 C31 100.4(8)
C34 C30 Al1 130.9(7)
C31 C30 Al1 128.7(5)
C34 C30 Fe2 66.4(5)
C31 C30 Fe2 67.1(5)
Al1 C30 Fe2 130.3(4)
C32 C31 C30 109.8(7)
C32 C31 Fe2 70.1(5)
C30 C31 Fe2 70.9(4)
C32 C31 H31 125.1
C30 C31 H31 125.1
Fe2 C31 H31 125.4
C33 C32 C31 109.5(8)
C33 C32 Fe2 70.2(5)
C31 C32 Fe2 70.2(5)
C33 C32 H32 125.3
C31 C32 H32 125.3
Fe2 C32 H32 125.9
C32 C33 C34 107.1(7)
C32 C33 Fe2 70.6(4)
C34 C33 Fe2 68.8(5)
C32 C33 H33 126.4
C34 C33 H33 126.4
Fe2 C33 H33 125.7
C33 C34 C30 113.3(8)
C33 C34 Fe2 71.2(5)
C30 C34 Fe2 73.0(5)
C33 C34 H34 123.4
C30 C34 H34 123.4
Fe2 C34 H34 123.9
C39 C35 C36 110.2(10)
C39 C35 Fe2 70.2(5)
C36 C35 Fe2 69.2(5)
C39 C35 H35 124.9
C36 C35 H35 124.9
Fe2 C35 H35 127.3
C35 C36 C37 106.2(9)
C35 C36 Fe2 70.4(5)
C37 C36 Fe2 69.7(5)
C35 C36 H36 126.9
C37 C36 H36 126.9
Fe2 C36 H36 124.6
C38 C37 C36 109.1(9)
C38 C37 Fe2 70.8(5)
C36 C37 Fe2 68.8(6)
C38 C37 H37 125.5
C36 C37 H37 125.5
Fe2 C37 H37 126.5
C37 C38 C39 106.4(8)
C37 C38 Fe2 69.2(5)
C39 C38 Fe2 68.5(6)
C37 C38 H38 126.8
C39 C38 H38 126.8
Fe2 C38 H38 127.0
C35 C39 C38 108.1(9)
C35 C39 Fe2 70.4(5)
C38 C39 Fe2 70.1(5)
C35 C39 H39 125.9
C38 C39 H39 125.9
Fe2 C39 H39 125.2
C44 C40 C41 105.1(7)
C44 C40 Al2 125.4(5)
C41 C40 Al2 127.6(6)
C44 C40 Fe3 68.2(4)
C41 C40 Fe3 68.5(4)
Al2 C40 Fe3 115.3(3)
C42 C41 C40 111.4(8)
C42 C41 Fe3 70.1(5)
C40 C41 Fe3 70.9(4)
C42 C41 H41 124.3
C40 C41 H41 124.3
Fe3 C41 H41 126.3
C41 C42 C43 107.1(8)
C41 C42 Fe3 69.2(5)
C43 C42 Fe3 70.3(4)
C41 C42 H42 126.5
C43 C42 H42 126.5
Fe3 C42 H42 125.6
C42 C43 C44 105.8(8)
C42 C43 Fe3 68.7(5)
C44 C43 Fe3 67.7(4)
C42 C43 H43 127.1
C44 C43 H43 127.1
Fe3 C43 H43 128.0
C40 C44 C43 110.6(7)
C40 C44 Fe3 71.3(4)
C43 C44 Fe3 70.7(4)
C40 C44 H44 124.7
C43 C44 H44 124.7
Fe3 C44 H44 125.0
C49 C45 C46 109.1(8)
C49 C45 Fe3 70.0(5)
C46 C45 Fe3 70.1(4)
C49 C45 H45 125.5
C46 C45 H45 125.5
Fe3 C45 H45 126.0
C45 C46 C47 107.6(8)
C45 C46 Fe3 69.3(5)
C47 C46 Fe3 69.5(5)
C45 C46 H46 126.2
C47 C46 H46 126.2
Fe3 C46 H46 126.6
C48 C47 C46 105.5(8)
C48 C47 Fe3 69.7(5)
C46 C47 Fe3 69.1(5)
C48 C47 H47 127.2
C46 C47 H47 127.2
Fe3 C47 H47 125.6
C47 C48 C49 111.4(9)
C47 C48 Fe3 70.4(5)
C49 C48 Fe3 70.0(5)
C47 C48 H48 124.3
C49 C48 H48 124.3
Fe3 C48 H48 127.0
C48 C49 C45 106.3(8)
C48 C49 Fe3 69.8(4)
C45 C49 Fe3 69.5(5)
C48 C49 H49 126.9
C45 C49 H49 126.9
Fe3 C49 H49 125.4
C54 C50 C51 102.6(7)
C54 C50 Al2 129.8(6)
C51 C50 Al2 127.5(5)
C54 C50 Fe4 67.7(5)
C51 C50 Fe4 67.3(5)
Al2 C50 Fe4 131.2(4)
C52 C51 C50 109.2(6)
C52 C51 Fe4 69.8(4)
C50 C51 Fe4 70.4(4)
C52 C51 H51 125.4
C50 C51 H51 125.4
Fe4 C51 H51 126.0
C51 C52 C53 108.1(7)
C51 C52 Fe4 69.8(4)
C53 C52 Fe4 69.3(4)
C51 C52 H52 125.9
C53 C52 H52 125.9
Fe4 C52 H52 126.5
C54 C53 C52 108.1(7)
C54 C53 Fe4 70.2(5)
C52 C53 Fe4 69.9(5)
C54 C53 H53 126.0
C52 C53 H53 126.0
Fe4 C53 H53 125.5
C53 C54 C50 112.0(7)
C53 C54 Fe4 70.0(5)
C50 C54 Fe4 71.4(5)
C53 C54 H54 124.0
C50 C54 H54 124.0
Fe4 C54 H54 126.2
C59 C55 C56 108.2(8)
C59 C55 Fe4 69.0(5)
C56 C55 Fe4 69.9(4)
C59 C55 H55 125.9
C56 C55 H55 125.9
Fe4 C55 H55 126.8
C57 C56 C55 105.9(7)
C57 C56 Fe4 69.6(5)
C55 C56 Fe4 69.3(4)
C57 C56 H56 127.0
C55 C56 H56 127.0
Fe4 C56 H56 125.6
C56 C57 C58 110.4(7)
C56 C57 Fe4 70.2(5)
C58 C57 Fe4 69.9(5)
C56 C57 H57 124.8
C58 C57 H57 124.8
Fe4 C57 H57 126.7
C59 C58 C57 105.7(7)
C59 C58 Fe4 68.9(5)
C57 C58 Fe4 69.2(4)
C59 C58 H58 127.2
C57 C58 H58 127.2
Fe4 C58 H58 126.3
C58 C59 C55 109.8(8)
C58 C59 Fe4 71.0(5)
C55 C59 Fe4 70.4(4)
C58 C59 H59 125.1
C55 C59 H59 125.1
Fe4 C59 H59 125.0
N101 C102 C103 118.1(7)
N101 C102 Si2 116.4(6)
C103 C102 Si2 125.5(6)
C104 C103 C102 120.9(7)
C104 C103 H103 119.6
C102 C103 H103 119.6
C105 C104 C103 118.7(7)
C105 C104 H104 120.7
C103 C104 H104 120.7
C106 C105 C104 118.4(7)
C106 C105 H105 120.8
C104 C105 H105 120.8
N101 C106 C105 122.0(8)
N101 C106 H106 119.0
C105 C106 H106 119.0
Si2 C107 Al2 107.9(3)
Si2 C107 H10A 110.1
Al2 C107 H10A 110.1
Si2 C107 H10B 110.1
Al2 C107 H10B 110.1
H10A C107 H10B 108.4
Si2 C108 H10C 109.5
Si2 C108 H10D 109.5
H10C C108 H10D 109.5
Si2 C108 H10E 109.5
H10C C108 H10E 109.5
H10D C108 H10E 109.5
Si2 C109 H10F 109.5
Si2 C109 H10G 109.5
H10F C109 H10G 109.5
Si2 C109 H10H 109.5
H10F C109 H10H 109.5
H10G C109 H10H 109.5
C6 N1 C2 120.4(6)
C6 N1 Al1 123.5(5)
C2 N1 Al1 116.0(5)
C102 N101 C106 121.9(6)
C102 N101 Al2 116.5(5)
C106 N101 Al2 121.6(5)
C30 Al1 C20 111.5(3)
C30 Al1 C7 117.1(3)
C20 Al1 C7 115.3(4)
C30 Al1 N1 108.1(3)
C20 Al1 N1 106.8(3)
C7 Al1 N1 96.1(3)
C50 Al2 C40 111.7(3)
C50 Al2 C107 118.4(3)
C40 Al2 C107 114.8(3)
C50 Al2 N101 108.4(3)
C40 Al2 N101 106.4(3)
C107 Al2 N101 94.8(3)
C7 Si1 C9 115.6(5)
C7 Si1 C8 115.5(4)
C9 Si1 C8 109.4(5)
C7 Si1 C2 103.2(3)
C9 Si1 C2 107.3(3)
C8 Si1 C2 104.7(4)
C107 Si2 C109 116.1(4)
C107 Si2 C108 111.6(4)
C109 Si2 C108 112.0(4)
C107 Si2 C102 102.1(3)
C109 Si2 C102 106.5(3)
C108 Si2 C102 107.5(4)
C24 Fe1 C22 67.7(4)
C24 Fe1 C28 109.3(3)
C22 Fe1 C28 148.1(4)
C24 Fe1 C26 167.1(4)
C22 Fe1 C26 107.8(3)
C28 Fe1 C26 67.6(3)
C24 Fe1 C29 118.7(3)
C22 Fe1 C29 169.0(4)
C28 Fe1 C29 41.0(3)
C26 Fe1 C29 67.9(3)
C24 Fe1 C23 40.2(3)
C22 Fe1 C23 41.3(3)
C28 Fe1 C23 115.2(4)
C26 Fe1 C23 128.6(4)
C29 Fe1 C23 149.3(4)
C24 Fe1 C21 67.4(4)
C22 Fe1 C21 40.7(3)
C28 Fe1 C21 169.9(4)
C26 Fe1 C21 117.8(3)
C29 Fe1 C21 131.2(4)
C23 Fe1 C21 68.9(4)
C24 Fe1 C25 151.6(4)
C22 Fe1 C25 128.8(4)
C28 Fe1 C25 69.5(3)
C26 Fe1 C25 40.6(3)
C29 Fe1 C25 41.4(3)
C23 Fe1 C25 167.3(4)
C21 Fe1 C25 108.6(3)
C24 Fe1 C27 129.7(4)
C22 Fe1 C27 115.5(4)
C28 Fe1 C27 40.3(3)
C26 Fe1 C27 40.0(3)
C29 Fe1 C27 68.3(3)
C23 Fe1 C27 106.6(4)
C21 Fe1 C27 149.1(3)
C25 Fe1 C27 68.8(3)
C24 Fe1 C20 41.0(3)
C22 Fe1 C20 69.2(3)
C28 Fe1 C20 130.7(3)
C26 Fe1 C20 150.3(4)
C29 Fe1 C20 109.2(3)
C23 Fe1 C20 69.7(3)
C21 Fe1 C20 40.6(3)
C25 Fe1 C20 117.1(3)
C27 Fe1 C20 168.8(3)
C34 Fe2 C36 161.0(4)
C34 Fe2 C37 157.3(4)
C36 Fe2 C37 41.5(4)
C34 Fe2 C39 111.0(4)
C36 Fe2 C39 68.3(4)
C37 Fe2 C39 68.1(4)
C34 Fe2 C35 127.1(4)
C36 Fe2 C35 40.4(3)
C37 Fe2 C35 67.7(4)
C39 Fe2 C35 39.5(3)
C34 Fe2 C33 39.9(3)
C36 Fe2 C33 155.9(4)
C37 Fe2 C33 120.9(4)
C39 Fe2 C33 126.3(4)
C35 Fe2 C33 162.5(4)
C34 Fe2 C38 124.0(4)
C36 Fe2 C38 69.0(4)
C37 Fe2 C38 40.0(4)
C39 Fe2 C38 41.4(3)
C35 Fe2 C38 67.8(4)
C33 Fe2 C38 108.1(4)
C34 Fe2 C32 66.2(4)
C36 Fe2 C32 121.0(4)
C37 Fe2 C32 106.7(4)
C39 Fe2 C32 160.8(4)
C35 Fe2 C32 157.5(3)
C33 Fe2 C32 39.2(3)
C38 Fe2 C32 122.9(4)
C34 Fe2 C31 67.0(3)
C36 Fe2 C31 106.4(4)
C37 Fe2 C31 122.4(4)
C39 Fe2 C31 158.7(4)
C35 Fe2 C31 123.4(4)
C33 Fe2 C31 66.9(3)
C38 Fe2 C31 157.9(4)
C32 Fe2 C31 39.7(3)
C34 Fe2 C30 40.7(3)
C36 Fe2 C30 122.4(4)
C37 Fe2 C30 159.7(4)
C39 Fe2 C30 122.2(4)
C35 Fe2 C30 108.1(3)
C33 Fe2 C30 69.1(3)
C38 Fe2 C30 158.8(4)
C32 Fe2 C30 69.1(4)
C31 Fe2 C30 41.9(3)
C44 Fe3 C45 118.3(3)
C44 Fe3 C41 67.4(3)
C45 Fe3 C41 128.5(4)
C44 Fe3 C48 129.1(3)
C45 Fe3 C48 67.1(4)
C41 Fe3 C48 152.9(3)
C44 Fe3 C49 108.0(3)
C45 Fe3 C49 40.5(3)
C41 Fe3 C49 165.8(4)
C48 Fe3 C49 40.2(3)
C44 Fe3 C46 151.6(4)
C45 Fe3 C46 40.5(3)
C41 Fe3 C46 108.6(3)
C48 Fe3 C46 67.4(4)
C49 Fe3 C46 68.5(3)
C44 Fe3 C47 165.9(4)
C45 Fe3 C47 68.9(3)
C41 Fe3 C47 118.9(3)
C48 Fe3 C47 40.0(3)
C49 Fe3 C47 68.9(3)
C46 Fe3 C47 41.5(3)
C44 Fe3 C42 69.1(3)
C45 Fe3 C42 165.8(4)
C41 Fe3 C42 40.7(3)
C48 Fe3 C42 118.9(4)
C49 Fe3 C42 152.0(4)
C46 Fe3 C42 127.5(3)
C47 Fe3 C42 106.8(3)
C44 Fe3 C40 40.5(3)
C45 Fe3 C40 107.5(3)
C41 Fe3 C40 40.6(3)
C48 Fe3 C40 165.8(3)
C49 Fe3 C40 127.3(3)
C46 Fe3 C40 117.7(3)
C47 Fe3 C40 152.2(3)
C42 Fe3 C40 69.6(3)
C44 Fe3 C43 41.6(3)
C45 Fe3 C43 152.3(3)
C41 Fe3 C43 68.2(3)
C48 Fe3 C43 108.6(4)
C49 Fe3 C43 118.1(3)
C46 Fe3 C43 165.5(3)
C47 Fe3 C43 126.6(4)
C42 Fe3 C43 41.0(3)
C40 Fe3 C43 69.7(3)
C59 Fe4 C53 126.2(3)
C59 Fe4 C54 108.1(3)
C53 Fe4 C54 39.8(3)
C59 Fe4 C57 67.3(3)
C53 Fe4 C57 117.6(4)
C54 Fe4 C57 150.4(3)
C59 Fe4 C55 40.6(3)
C53 Fe4 C55 165.1(3)
C54 Fe4 C55 129.5(3)
C57 Fe4 C55 67.2(3)
C59 Fe4 C52 163.9(3)
C53 Fe4 C52 40.7(3)
C54 Fe4 C52 67.6(3)
C57 Fe4 C52 108.2(4)
C55 Fe4 C52 153.7(3)
C59 Fe4 C51 154.2(3)
C53 Fe4 C51 68.4(3)
C54 Fe4 C51 68.3(3)
C57 Fe4 C51 128.7(3)
C55 Fe4 C51 120.8(3)
C52 Fe4 C51 40.5(3)
C59 Fe4 C56 68.7(3)
C53 Fe4 C56 151.4(4)
C54 Fe4 C56 168.1(4)
C57 Fe4 C56 40.2(3)
C55 Fe4 C56 40.8(3)
C52 Fe4 C56 118.7(3)
C51 Fe4 C56 109.3(3)
C59 Fe4 C58 40.1(3)
C53 Fe4 C58 105.5(3)
C54 Fe4 C58 116.3(3)
C57 Fe4 C58 40.9(3)
C55 Fe4 C58 68.2(3)
C52 Fe4 C58 126.5(3)
C51 Fe4 C58 165.3(3)
C56 Fe4 C58 69.2(3)
C59 Fe4 C50 117.8(3)
C53 Fe4 C50 69.4(3)
C54 Fe4 C50 40.9(3)
C57 Fe4 C50 167.9(3)
C55 Fe4 C50 108.8(3)
C52 Fe4 C50 70.0(3)
C51 Fe4 C50 42.3(3)
C56 Fe4 C50 129.4(3)
C58 Fe4 C50 149.8(3)

loop_
_geom_bond_atom_site_label_1
_geom_bond_atom_site_label_2
_geom_bond_distance
C2 N1 1.382(9)
C2 C3 1.403(10)
C2 Si1 1.896(8)
C3 C4 1.387(9)
C3 H3 0.9500
C4 C5 1.378(11)
C4 H4 0.9500
C5 C6 1.394(11)
C5 H5 0.9500
C6 N1 1.324(8)
C6 H6 0.9500
C7 Si1 1.817(8)
C7 Al1 1.977(8)
C7 H7A 0.9900
C7 H7B 0.9900
C8 Si1 1.859(9)
C8 H8A 0.9800
C8 H8B 0.9800
C8 H8C 0.9800
C9 Si1 1.850(8)
C9 H9A 0.9800
C9 H9B 0.9800
C9 H9C 0.9800
C20 C21 1.435(11)
C20 C24 1.442(12)
C20 Al1 1.962(9)
C20 Fe1 2.090(8)
C21 C22 1.415(11)
C21 Fe1 2.043(8)
C21 H21 0.9500
C22 C23 1.433(12)
C22 Fe1 2.022(7)
C22 H22 0.9500
C23 C24 1.395(12)
C23 Fe1 2.043(8)
C23 H23 0.9500
C24 Fe1 2.019(8)
C24 H24 0.9500
C25 C26 1.417(11)
C25 C29 1.445(10)
C25 Fe1 2.044(8)
C25 H25 0.9500
C26 C27 1.399(10)
C26 Fe1 2.040(7)
C26 H26 0.9500
C27 C28 1.411(11)
C27 Fe1 2.052(7)
C27 H27 0.9500
C28 C29 1.431(11)
C28 Fe1 2.040(8)
C28 H28 0.9500
C29 Fe1 2.042(7)
C29 H29 0.9500
C30 C34 1.439(10)
C30 C31 1.493(11)
C30 Al1 1.930(9)
C30 Fe2 2.111(9)
C31 C32 1.396(11)
C31 Fe2 2.058(9)
C31 H31 0.9500
C32 C33 1.378(9)
C32 Fe2 2.058(9)
C32 H32 0.9500
C33 C34 1.391(11)
C33 Fe2 2.053(8)
C33 H33 0.9500
C34 Fe2 2.022(9)
C34 H34 0.9500
C35 C39 1.375(11)
C35 C36 1.401(12)
C35 Fe2 2.038(8)
C35 H35 0.9500
C36 C37 1.437(12)
C36 Fe2 2.023(9)
C36 H36 0.9500
C37 C38 1.400(11)
C37 Fe2 2.035(10)
C37 H37 0.9500
C38 C39 1.446(12)
C38 Fe2 2.056(10)
C38 H38 0.9500
C39 Fe2 2.036(10)
C39 H39 0.9500
C40 C44 1.417(10)
C40 C41 1.423(9)
C40 Al2 1.962(9)
C40 Fe3 2.066(7)
C41 C42 1.419(12)
C41 Fe3 2.034(7)
C41 H41 0.9500
C42 C43 1.439(11)
C42 Fe3 2.046(8)
C42 H42 0.9500
C43 C44 1.456(11)
C43 Fe3 2.067(8)
C43 H43 0.9500
C44 Fe3 2.027(7)
C44 H44 0.9500
C45 C49 1.409(12)
C45 C46 1.411(10)
C45 Fe3 2.031(8)
C45 H45 0.9500
C46 C47 1.447(12)
C46 Fe3 2.041(8)
C46 H46 0.9500
C47 C48 1.395(10)
C47 Fe3 2.046(8)
C47 H47 0.9500
C48 C49 1.400(11)
C48 Fe3 2.037(8)
C48 H48 0.9500
C49 Fe3 2.038(7)
C49 H49 0.9500
C50 C54 1.446(9)
C50 C51 1.495(10)
C50 Al2 1.950(8)
C50 Fe4 2.090(8)
C51 C52 1.416(10)
C51 Fe4 2.048(7)
C51 H51 0.9500
C52 C53 1.422(10)
C52 Fe4 2.048(8)
C52 H52 0.9500
C53 C54 1.388(11)
C53 Fe4 2.039(8)
C53 H53 0.9500
C54 Fe4 2.041(8)
C54 H54 0.9500
C55 C59 1.414(10)
C55 C56 1.429(10)
C55 Fe4 2.047(8)
C55 H55 0.9500
C56 C57 1.409(10)
C56 Fe4 2.054(8)
C56 H56 0.9500
C57 C58 1.434(10)
C57 Fe4 2.047(9)
C57 H57 0.9500
C58 C59 1.399(11)
C58 Fe4 2.056(8)
C58 H58 0.9500
C59 Fe4 2.028(8)
C59 H59 0.9500
C102 N101 1.337(9)
C102 C103 1.413(10)
C102 Si2 1.898(8)
C103 C104 1.394(9)
C103 H103 0.9500
C104 C105 1.388(10)
C104 H104 0.9500
C105 C106 1.385(10)
C105 H105 0.9500
C106 N101 1.345(8)
C106 H106 0.9500
C107 Si2 1.841(7)
C107 Al2 1.980(7)
C107 H10A 0.9900
C107 H10B 0.9900
C108 Si2 1.862(9)
C108 H10C 0.9800
C108 H10D 0.9800
C108 H10E 0.9800
C109 Si2 1.857(7)
C109 H10F 0.9800
C109 H10G 0.9800
C109 H10H 0.9800
N1 Al1 2.000(7)
N101 Al2 2.034(7)

loop_
_geom_torsion_atom_site_label_1
_geom_torsion_atom_site_label_2
_geom_torsion_atom_site_label_3
_geom_torsion_atom_site_label_4
_geom_torsion
N1 C2 C3 C4 2.4(12)
Si1 C2 C3 C4 -179.8(6)
C2 C3 C4 C5 0.3(12)
C3 C4 C5 C6 -1.9(12)
C4 C5 C6 N1 0.8(13)
C24 C20 C21 C22 -0.2(8)
Al1 C20 C21 C22 -163.8(5)
Fe1 C20 C21 C22 -58.1(5)
C24 C20 C21 Fe1 57.9(5)
Al1 C20 C21 Fe1 -105.7(6)
C20 C21 C22 C23 -0.4(9)
Fe1 C21 C22 C23 -60.1(5)
C20 C21 C22 Fe1 59.7(5)
C21 C22 C23 C24 0.8(9)
Fe1 C22 C23 C24 -59.4(6)
C21 C22 C23 Fe1 60.3(5)
C22 C23 C24 C20 -1.0(9)
Fe1 C23 C24 C20 -60.2(6)
C22 C23 C24 Fe1 59.2(5)
C21 C20 C24 C23 0.7(9)
Al1 C20 C24 C23 163.3(6)
Fe1 C20 C24 C23 59.4(6)
C21 C20 C24 Fe1 -58.7(5)
Al1 C20 C24 Fe1 103.9(6)
C29 C25 C26 C27 -1.4(8)
Fe1 C25 C26 C27 58.8(5)
C29 C25 C26 Fe1 -60.2(5)
C25 C26 C27 C28 0.5(8)
Fe1 C26 C27 C28 59.0(5)
C25 C26 C27 Fe1 -58.5(5)
C26 C27 C28 C29 0.5(8)
Fe1 C27 C28 C29 59.6(5)
C26 C27 C28 Fe1 -59.1(5)
C27 C28 C29 C25 -1.4(8)
Fe1 C28 C29 C25 58.7(5)
C27 C28 C29 Fe1 -60.1(5)
C26 C25 C29 C28 1.7(8)
Fe1 C25 C29 C28 -58.8(5)
C26 C25 C29 Fe1 60.4(5)
C34 C30 C31 C32 -0.9(9)
Al1 C30 C31 C32 176.3(7)
Fe2 C30 C31 C32 -59.6(6)
C34 C30 C31 Fe2 58.7(5)
Al1 C30 C31 Fe2 -124.1(6)
C30 C31 C32 C33 0.6(10)
Fe2 C31 C32 C33 -59.5(6)
C30 C31 C32 Fe2 60.0(6)
C31 C32 C33 C34 0.0(10)
Fe2 C32 C33 C34 -59.4(6)
C31 C32 C33 Fe2 59.4(6)
C32 C33 C34 C30 -0.6(10)
Fe2 C33 C34 C30 -61.2(6)
C32 C33 C34 Fe2 60.5(6)
C31 C30 C34 C33 0.9(10)
Al1 C30 C34 C33 -176.2(7)
Fe2 C30 C34 C33 60.2(7)
C31 C30 C34 Fe2 -59.2(5)
Al1 C30 C34 Fe2 123.7(7)
C39 C35 C36 C37 2.7(12)
Fe2 C35 C36 C37 60.9(7)
C39 C35 C36 Fe2 -58.2(7)
C35 C36 C37 C38 -1.8(11)
Fe2 C36 C37 C38 59.5(7)
C35 C36 C37 Fe2 -61.4(7)
C36 C37 C38 C39 0.4(10)
Fe2 C37 C38 C39 58.7(7)
C36 C37 C38 Fe2 -58.3(7)
C36 C35 C39 C38 -2.5(11)
Fe2 C35 C39 C38 -60.2(7)
C36 C35 C39 Fe2 57.7(7)
C37 C38 C39 C35 1.3(10)
Fe2 C38 C39 C35 60.4(6)
C37 C38 C39 Fe2 -59.1(6)
C44 C40 C41 C42 0.3(9)
Al2 C40 C41 C42 -164.5(6)
Fe3 C40 C41 C42 -58.5(6)
C44 C40 C41 Fe3 58.8(5)
Al2 C40 C41 Fe3 -106.0(5)
C40 C41 C42 C43 -1.4(9)
Fe3 C41 C42 C43 -60.4(5)
C40 C41 C42 Fe3 59.0(5)
C41 C42 C43 C44 1.9(9)
Fe3 C42 C43 C44 -57.8(5)
C41 C42 C43 Fe3 59.7(6)
C41 C40 C44 C43 1.0(8)
Al2 C40 C44 C43 166.2(5)
Fe3 C40 C44 C43 59.9(5)
C41 C40 C44 Fe3 -58.9(5)
Al2 C40 C44 Fe3 106.3(5)
C42 C43 C44 C40 -1.9(8)
Fe3 C43 C44 C40 -60.3(5)
C42 C43 C44 Fe3 58.4(5)
C49 C45 C46 C47 -0.2(8)
Fe3 C45 C46 C47 59.1(5)
C49 C45 C46 Fe3 -59.4(6)
C45 C46 C47 C48 1.5(8)
Fe3 C46 C47 C48 60.5(5)
C45 C46 C47 Fe3 -59.0(5)
C46 C47 C48 C49 -2.2(9)
Fe3 C47 C48 C49 57.9(6)
C46 C47 C48 Fe3 -60.1(5)
C47 C48 C49 C45 2.1(9)
Fe3 C48 C49 C45 60.2(5)
C47 C48 C49 Fe3 -58.2(5)
C46 C45 C49 C48 -1.1(9)
Fe3 C45 C49 C48 -60.5(5)
C46 C45 C49 Fe3 59.4(5)
C54 C50 C51 C52 0.1(9)
Al2 C50 C51 C52 -175.4(6)
Fe4 C50 C51 C52 59.2(6)
C54 C50 C51 Fe4 -59.0(5)
Al2 C50 C51 Fe4 125.4(6)
C50 C51 C52 C53 -0.6(9)
Fe4 C51 C52 C53 58.9(6)
C50 C51 C52 Fe4 -59.5(5)
C51 C52 C53 C54 0.9(9)
Fe4 C52 C53 C54 60.1(6)
C51 C52 C53 Fe4 -59.2(6)
C52 C53 C54 C50 -0.8(10)
Fe4 C53 C54 C50 59.1(6)
C52 C53 C54 Fe4 -59.9(6)
C51 C50 C54 C53 0.4(9)
Al2 C50 C54 C53 175.8(6)
Fe4 C50 C54 C53 -58.3(6)
C51 C50 C54 Fe4 58.8(5)
Al2 C50 C54 Fe4 -125.9(7)
C59 C55 C56 C57 -1.9(9)
Fe4 C55 C56 C57 -60.3(6)
C59 C55 C56 Fe4 58.5(6)
C55 C56 C57 C58 1.7(9)
Fe4 C56 C57 C58 -58.4(6)
C55 C56 C57 Fe4 60.2(5)
C56 C57 C58 C59 -0.9(10)
Fe4 C57 C58 C59 -59.5(6)
C56 C57 C58 Fe4 58.6(6)
C57 C58 C59 C55 -0.3(9)
Fe4 C58 C59 C55 -60.0(6)
C57 C58 C59 Fe4 59.7(6)
C56 C55 C59 C58 1.4(9)
Fe4 C55 C59 C58 60.4(6)
C56 C55 C59 Fe4 -59.0(5)
N101 C102 C103 C104 -1.9(12)
Si2 C102 C103 C104 -178.8(6)
C102 C103 C104 C105 3.2(12)
C103 C104 C105 C106 -2.5(12)
C104 C105 C106 N101 0.5(13)
C5 C6 N1 C2 1.9(12)
C5 C6 N1 Al1 177.9(7)
C3 C2 N1 C6 -3.5(12)
Si1 C2 N1 C6 178.5(6)
C3 C2 N1 Al1 -179.8(6)
Si1 C2 N1 Al1 2.2(8)
C103 C102 N101 C106 -0.2(12)
Si2 C102 N101 C106 177.0(6)
C103 C102 N101 Al2 -179.4(6)
Si2 C102 N101 Al2 -2.2(8)
C105 C106 N101 C102 0.9(12)
C105 C106 N101 Al2 -179.9(7)
C34 C30 Al1 C20 114.5(7)
C31 C30 Al1 C20 -61.8(8)
Fe2 C30 Al1 C20 -153.3(4)
C34 C30 Al1 C7 -21.4(9)
C31 C30 Al1 C7 162.2(7)
Fe2 C30 Al1 C7 70.8(6)
C34 C30 Al1 N1 -128.4(7)
C31 C30 Al1 N1 55.3(8)
Fe2 C30 Al1 N1 -36.2(6)
C21 C20 Al1 C30 23.3(8)
C24 C20 Al1 C30 -135.9(7)
Fe1 C20 Al1 C30 -56.3(5)
C21 C20 Al1 C7 160.1(6)
C24 C20 Al1 C7 0.9(8)
Fe1 C20 Al1 C7 80.5(5)
C21 C20 Al1 N1 -94.6(7)
C24 C20 Al1 N1 106.2(7)
Fe1 C20 Al1 N1 -174.2(4)
Si1 C7 Al1 C30 -109.9(4)
Si1 C7 Al1 C20 115.8(5)
Si1 C7 Al1 N1 4.0(5)
C6 N1 Al1 C30 -59.0(7)
C2 N1 Al1 C30 117.2(6)
C6 N1 Al1 C20 61.1(7)
C2 N1 Al1 C20 -122.7(6)
C6 N1 Al1 C7 179.9(7)
C2 N1 Al1 C7 -3.9(6)
C54 C50 Al2 C40 -46.7(8)
C51 C50 Al2 C40 127.6(7)
Fe4 C50 Al2 C40 -140.9(5)
C54 C50 Al2 C107 176.5(7)
C51 C50 Al2 C107 -9.1(8)
Fe4 C50 Al2 C107 82.3(6)
C54 C50 Al2 N101 70.2(8)
C51 C50 Al2 N101 -115.5(7)
Fe4 C50 Al2 N101 -24.0(6)
C44 C40 Al2 C50 -144.1(6)
C41 C40 Al2 C50 17.7(7)
Fe3 C40 Al2 C50 -63.7(4)
C44 C40 Al2 C107 -5.6(7)
C41 C40 Al2 C107 156.2(6)
Fe3 C40 Al2 C107 74.7(4)
C44 C40 Al2 N101 97.8(6)
C41 C40 Al2 N101 -100.4(6)
Fe3 C40 Al2 N101 178.2(3)
Si2 C107 Al2 C50 -100.8(4)
Si2 C107 Al2 C40 123.7(4)
Si2 C107 Al2 N101 13.2(4)
C102 N101 Al2 C50 115.0(6)
C106 N101 Al2 C50 -64.2(6)
C102 N101 Al2 C40 -124.7(6)
C106 N101 Al2 C40 56.0(6)
C102 N101 Al2 C107 -7.1(6)
C106 N101 Al2 C107 173.6(6)
Al1 C7 Si1 C9 -120.2(5)
Al1 C7 Si1 C8 110.2(5)
Al1 C7 Si1 C2 -3.3(5)
N1 C2 Si1 C7 0.8(7)
C3 C2 Si1 C7 -177.0(7)
N1 C2 Si1 C9 123.3(7)
C3 C2 Si1 C9 -54.5(9)
N1 C2 Si1 C8 -120.4(6)
C3 C2 Si1 C8 61.7(8)
Al2 C107 Si2 C109 -130.4(4)
Al2 C107 Si2 C108 99.7(4)
Al2 C107 Si2 C102 -14.9(5)
N101 C102 Si2 C107 11.3(7)
C103 C102 Si2 C107 -171.7(7)
N101 C102 Si2 C109 133.6(7)
C103 C102 Si2 C109 -49.4(8)
N101 C102 Si2 C108 -106.2(7)
C103 C102 Si2 C108 70.8(8)
C23 C24 Fe1 C22 -39.3(5)
C20 C24 Fe1 C22 83.5(6)
C23 C24 Fe1 C28 106.6(6)
C20 C24 Fe1 C28 -130.6(5)
C23 C24 Fe1 C26 32.7(17)
C20 C24 Fe1 C26 155.6(13)
C23 C24 Fe1 C29 150.6(5)
C20 C24 Fe1 C29 -86.6(6)
C20 C24 Fe1 C23 122.8(8)
C23 C24 Fe1 C21 -83.6(6)
C20 C24 Fe1 C21 39.3(5)
C23 C24 Fe1 C25 -171.0(6)
C20 C24 Fe1 C25 -48.2(9)
C23 C24 Fe1 C27 66.0(7)
C20 C24 Fe1 C27 -171.2(5)
C23 C24 Fe1 C20 -122.8(8)
C21 C22 Fe1 C24 -80.8(6)
C23 C22 Fe1 C24 38.3(5)
C21 C22 Fe1 C28 -171.7(6)
C23 C22 Fe1 C28 -52.7(9)
C21 C22 Fe1 C26 112.2(6)
C23 C22 Fe1 C26 -128.8(6)
C21 C22 Fe1 C29 47.0(19)
C23 C22 Fe1 C29 166.0(16)
C21 C22 Fe1 C23 -119.0(8)
C23 C22 Fe1 C21 119.0(8)
C21 C22 Fe1 C25 72.1(7)
C23 C22 Fe1 C25 -168.9(5)
C21 C22 Fe1 C27 154.5(5)
C23 C22 Fe1 C27 -86.4(6)
C21 C22 Fe1 C20 -36.5(5)
C23 C22 Fe1 C20 82.5(6)
C27 C28 Fe1 C24 -129.3(6)
C29 C28 Fe1 C24 111.9(5)
C27 C28 Fe1 C22 -50.7(9)
C29 C28 Fe1 C22 -169.5(6)
C27 C28 Fe1 C26 37.2(5)
C29 C28 Fe1 C26 -81.5(5)
C27 C28 Fe1 C29 118.8(7)
C27 C28 Fe1 C23 -86.2(6)
C29 C28 Fe1 C23 155.0(5)
C27 C28 Fe1 C21 161.8(19)
C29 C28 Fe1 C21 43(2)
C27 C28 Fe1 C25 81.0(5)
C29 C28 Fe1 C25 -37.8(5)
C29 C28 Fe1 C27 -118.8(7)
C27 C28 Fe1 C20 -170.4(5)
C29 C28 Fe1 C20 70.8(6)
C27 C26 Fe1 C24 41.1(17)
C25 C26 Fe1 C24 162.8(13)
C27 C26 Fe1 C22 108.7(6)
C25 C26 Fe1 C22 -129.5(5)
C27 C26 Fe1 C28 -37.6(5)
C25 C26 Fe1 C28 84.2(5)
C27 C26 Fe1 C29 -82.1(5)
C25 C26 Fe1 C29 39.7(4)
C27 C26 Fe1 C23 67.6(6)
C25 C26 Fe1 C23 -170.7(5)
C27 C26 Fe1 C21 151.8(5)
C25 C26 Fe1 C21 -86.5(5)
C27 C26 Fe1 C25 -121.7(7)
C25 C26 Fe1 C27 121.7(7)
C27 C26 Fe1 C20 -172.2(6)
C25 C26 Fe1 C20 -50.5(8)
C28 C29 Fe1 C24 -86.8(6)
C25 C29 Fe1 C24 153.5(5)
C28 C29 Fe1 C22 149.8(17)
C25 C29 Fe1 C22 30.0(19)
C25 C29 Fe1 C28 -119.8(7)
C28 C29 Fe1 C26 80.9(5)
C25 C29 Fe1 C26 -38.9(5)
C28 C29 Fe1 C23 -48.5(9)
C25 C29 Fe1 C23 -168.2(7)
C28 C29 Fe1 C21 -170.9(5)
C25 C29 Fe1 C21 69.3(6)
C28 C29 Fe1 C25 119.8(7)
C28 C29 Fe1 C27 37.6(5)
C25 C29 Fe1 C27 -82.1(5)
C28 C29 Fe1 C20 -130.7(5)
C25 C29 Fe1 C20 109.5(5)
C22 C23 Fe1 C24 -117.3(8)
C24 C23 Fe1 C22 117.3(8)
C24 C23 Fe1 C28 -90.4(6)
C22 C23 Fe1 C28 152.3(5)
C24 C23 Fe1 C26 -171.1(5)
C22 C23 Fe1 C26 71.6(6)
C24 C23 Fe1 C29 -57.5(9)
C22 C23 Fe1 C29 -174.8(6)
C24 C23 Fe1 C21 79.6(6)
C22 C23 Fe1 C21 -37.7(5)
C24 C23 Fe1 C25 160.3(14)
C22 C23 Fe1 C25 43.0(18)
C24 C23 Fe1 C27 -132.8(6)
C22 C23 Fe1 C27 109.9(5)
C24 C23 Fe1 C20 36.0(5)
C22 C23 Fe1 C20 -81.3(6)
C22 C21 Fe1 C24 81.6(6)
C20 C21 Fe1 C24 -39.7(5)
C20 C21 Fe1 C22 -121.3(8)
C22 C21 Fe1 C28 154.2(19)
C20 C21 Fe1 C28 33(2)
C22 C21 Fe1 C26 -85.3(6)
C20 C21 Fe1 C26 153.5(5)
C22 C21 Fe1 C29 -169.3(5)
C20 C21 Fe1 C29 69.4(7)
C22 C21 Fe1 C23 38.2(5)
C20 C21 Fe1 C23 -83.1(6)
C22 C21 Fe1 C25 -128.5(6)
C20 C21 Fe1 C25 110.2(5)
C22 C21 Fe1 C27 -49.0(10)
C20 C21 Fe1 C27 -170.3(6)
C22 C21 Fe1 C20 121.3(8)
C26 C25 Fe1 C24 -172.0(7)
C29 C25 Fe1 C24 -55.4(9)
C26 C25 Fe1 C22 70.4(6)
C29 C25 Fe1 C22 -173.0(5)
C26 C25 Fe1 C28 -79.2(5)
C29 C25 Fe1 C28 37.5(5)
C29 C25 Fe1 C26 116.6(7)
C26 C25 Fe1 C29 -116.6(7)
C26 C25 Fe1 C23 35.2(18)
C29 C25 Fe1 C23 151.8(15)
C26 C25 Fe1 C21 111.3(5)
C29 C25 Fe1 C21 -132.0(5)
C26 C25 Fe1 C27 -35.9(5)
C29 C25 Fe1 C27 80.8(5)
C26 C25 Fe1 C20 154.6(5)
C29 C25 Fe1 C20 -88.7(5)
C26 C27 Fe1 C24 -169.0(5)
C28 C27 Fe1 C24 71.7(7)
C26 C27 Fe1 C22 -87.6(6)
C28 C27 Fe1 C22 153.0(6)
C26 C27 Fe1 C28 119.4(8)
C28 C27 Fe1 C26 -119.4(8)
C26 C27 Fe1 C29 81.1(5)
C28 C27 Fe1 C29 -38.3(5)
C26 C27 Fe1 C23 -131.0(5)
C28 C27 Fe1 C23 109.6(6)
C26 C27 Fe1 C21 -54.5(9)
C28 C27 Fe1 C21 -173.9(7)
C26 C27 Fe1 C25 36.4(5)
C28 C27 Fe1 C25 -83.0(5)
C26 C27 Fe1 C20 159.8(16)
C28 C27 Fe1 C20 40(2)
C21 C20 Fe1 C24 116.2(8)
Al1 C20 Fe1 C24 -124.3(7)
C21 C20 Fe1 C22 36.6(5)
C24 C20 Fe1 C22 -79.5(6)
Al1 C20 Fe1 C22 156.2(6)
C21 C20 Fe1 C28 -172.8(5)
C24 C20 Fe1 C28 71.0(7)
Al1 C20 Fe1 C28 -53.2(6)
C21 C20 Fe1 C26 -53.0(9)
C24 C20 Fe1 C26 -169.2(6)
Al1 C20 Fe1 C26 66.5(8)
C21 C20 Fe1 C29 -131.8(5)
C24 C20 Fe1 C29 112.1(5)
Al1 C20 Fe1 C29 -12.2(5)
C21 C20 Fe1 C23 80.9(6)
C24 C20 Fe1 C23 -35.3(5)
Al1 C20 Fe1 C23 -159.6(6)
C24 C20 Fe1 C21 -116.2(8)
Al1 C20 Fe1 C21 119.6(7)
C21 C20 Fe1 C25 -87.3(6)
C24 C20 Fe1 C25 156.5(5)
Al1 C20 Fe1 C25 32.2(6)
C21 C20 Fe1 C27 153.6(17)
C24 C20 Fe1 C27 37(2)
Al1 C20 Fe1 C27 -86.8(18)
C33 C34 Fe2 C36 -154.0(12)
C30 C34 Fe2 C36 -31.3(14)
C33 C34 Fe2 C37 38.6(13)
C30 C34 Fe2 C37 161.3(10)
C33 C34 Fe2 C39 121.9(6)
C30 C34 Fe2 C39 -115.4(5)
C33 C34 Fe2 C35 163.7(5)
C30 C34 Fe2 C35 -73.7(6)
C30 C34 Fe2 C33 122.7(7)
C33 C34 Fe2 C38 77.2(6)
C30 C34 Fe2 C38 -160.1(5)
C33 C34 Fe2 C32 -37.5(5)
C30 C34 Fe2 C32 85.1(5)
C33 C34 Fe2 C31 -80.9(6)
C30 C34 Fe2 C31 41.8(5)
C33 C34 Fe2 C30 -122.7(7)
C35 C36 Fe2 C34 -56.2(15)
C37 C36 Fe2 C34 -172.7(11)
C35 C36 Fe2 C37 116.5(10)
C35 C36 Fe2 C39 35.5(6)
C37 C36 Fe2 C39 -81.1(7)
C37 C36 Fe2 C35 -116.5(10)
C35 C36 Fe2 C33 167.5(9)
C37 C36 Fe2 C33 51.0(14)
C35 C36 Fe2 C38 80.1(7)
C37 C36 Fe2 C38 -36.5(6)
C35 C36 Fe2 C32 -163.3(6)
C37 C36 Fe2 C32 80.1(8)
C35 C36 Fe2 C31 -122.7(7)
C37 C36 Fe2 C31 120.7(7)
C35 C36 Fe2 C30 -79.8(7)
C37 C36 Fe2 C30 163.7(6)
C38 C37 Fe2 C34 53.5(13)
C36 C37 Fe2 C34 173.8(9)
C38 C37 Fe2 C36 -120.4(9)
C38 C37 Fe2 C39 -38.9(5)
C36 C37 Fe2 C39 81.5(6)
C38 C37 Fe2 C35 -81.6(6)
C36 C37 Fe2 C35 38.8(6)
C38 C37 Fe2 C33 81.3(6)
C36 C37 Fe2 C33 -158.3(6)
C36 C37 Fe2 C38 120.4(9)
C38 C37 Fe2 C32 121.5(5)
C36 C37 Fe2 C32 -118.1(6)
C38 C37 Fe2 C31 162.0(5)
C36 C37 Fe2 C31 -77.7(7)
C38 C37 Fe2 C30 -163.6(9)
C36 C37 Fe2 C30 -43.2(14)
C35 C39 Fe2 C34 123.3(6)
C38 C39 Fe2 C34 -118.0(6)
C35 C39 Fe2 C36 -36.2(7)
C38 C39 Fe2 C36 82.5(6)
C35 C39 Fe2 C37 -81.1(7)
C38 C39 Fe2 C37 37.6(5)
C38 C39 Fe2 C35 118.7(9)
C35 C39 Fe2 C33 165.8(6)
C38 C39 Fe2 C33 -75.5(7)
C35 C39 Fe2 C38 -118.7(9)
C35 C39 Fe2 C32 -158.9(10)
C38 C39 Fe2 C32 -40.2(14)
C35 C39 Fe2 C31 42.9(13)
C38 C39 Fe2 C31 161.6(9)
C35 C39 Fe2 C30 79.2(7)
C38 C39 Fe2 C30 -162.1(5)
C39 C35 Fe2 C34 -77.9(7)
C36 C35 Fe2 C34 160.2(6)
C39 C35 Fe2 C36 122.0(11)
C39 C35 Fe2 C37 82.2(7)
C36 C35 Fe2 C37 -39.8(7)
C36 C35 Fe2 C39 -122.0(11)
C39 C35 Fe2 C33 -41.0(17)
C36 C35 Fe2 C33 -163.0(12)
C39 C35 Fe2 C38 38.8(6)
C36 C35 Fe2 C38 -83.2(7)
C39 C35 Fe2 C32 162.0(9)
C36 C35 Fe2 C32 40.0(14)
C39 C35 Fe2 C31 -162.8(6)
C36 C35 Fe2 C31 75.2(8)
C39 C35 Fe2 C30 -119.0(6)
C36 C35 Fe2 C30 119.0(7)
C32 C33 Fe2 C34 -118.1(8)
C32 C33 Fe2 C36 41.4(13)
C34 C33 Fe2 C36 159.5(10)
C32 C33 Fe2 C37 78.2(6)
C34 C33 Fe2 C37 -163.7(6)
C32 C33 Fe2 C39 162.5(6)
C34 C33 Fe2 C39 -79.4(7)
C32 C33 Fe2 C35 -166.3(13)
C34 C33 Fe2 C35 -48.2(15)
C32 C33 Fe2 C38 120.2(6)
C34 C33 Fe2 C38 -121.7(6)
C34 C33 Fe2 C32 118.1(8)
C32 C33 Fe2 C31 -36.8(5)
C34 C33 Fe2 C31 81.3(6)
C32 C33 Fe2 C30 -82.1(5)
C34 C33 Fe2 C30 35.9(5)
C37 C38 Fe2 C34 -158.0(6)
C39 C38 Fe2 C34 83.7(6)
C37 C38 Fe2 C36 37.7(5)
C39 C38 Fe2 C36 -80.5(6)
C39 C38 Fe2 C37 -118.3(8)
C37 C38 Fe2 C39 118.3(8)
C37 C38 Fe2 C35 81.3(6)
C39 C38 Fe2 C35 -37.0(5)
C37 C38 Fe2 C33 -116.9(6)
C39 C38 Fe2 C33 124.8(6)
C37 C38 Fe2 C32 -76.3(6)
C39 C38 Fe2 C32 165.4(5)
C37 C38 Fe2 C31 -44.0(12)
C39 C38 Fe2 C31 -162.3(8)
C37 C38 Fe2 C30 164.3(8)
C39 C38 Fe2 C30 46.0(12)
C33 C32 Fe2 C34 38.2(5)
C31 C32 Fe2 C34 -82.1(6)
C33 C32 Fe2 C36 -161.7(6)
C31 C32 Fe2 C36 78.0(7)
C33 C32 Fe2 C37 -118.7(6)
C31 C32 Fe2 C37 120.9(6)
C33 C32 Fe2 C39 -47.5(14)
C31 C32 Fe2 C39 -167.8(11)
C33 C32 Fe2 C35 169.3(10)
C31 C32 Fe2 C35 48.9(13)
C31 C32 Fe2 C33 -120.4(8)
C33 C32 Fe2 C38 -78.0(6)
C31 C32 Fe2 C38 161.6(6)
C33 C32 Fe2 C31 120.4(8)
C33 C32 Fe2 C30 82.3(5)
C31 C32 Fe2 C30 -38.1(5)
C32 C31 Fe2 C34 79.9(6)
C30 C31 Fe2 C34 -40.5(4)
C32 C31 Fe2 C36 -119.1(6)
C30 C31 Fe2 C36 120.5(5)
C32 C31 Fe2 C37 -76.7(6)
C30 C31 Fe2 C37 162.9(5)
C32 C31 Fe2 C39 169.0(9)
C30 C31 Fe2 C39 48.6(11)
C32 C31 Fe2 C35 -159.8(6)
C30 C31 Fe2 C35 79.8(5)
C32 C31 Fe2 C33 36.4(5)
C30 C31 Fe2 C33 -84.0(5)
C32 C31 Fe2 C38 -44.7(12)
C30 C31 Fe2 C38 -165.1(9)
C30 C31 Fe2 C32 -120.4(7)
C32 C31 Fe2 C30 120.4(7)
C31 C30 Fe2 C34 113.5(7)
Al1 C30 Fe2 C34 -124.4(8)
C34 C30 Fe2 C36 168.4(5)
C31 C30 Fe2 C36 -78.1(6)
Al1 C30 Fe2 C36 44.0(7)
C34 C30 Fe2 C37 -159.1(10)
C31 C30 Fe2 C37 -45.6(12)
Al1 C30 Fe2 C37 76.5(13)
C34 C30 Fe2 C39 85.3(6)
C31 C30 Fe2 C39 -161.3(5)
Al1 C30 Fe2 C39 -39.1(6)
C34 C30 Fe2 C35 126.3(5)
C31 C30 Fe2 C35 -120.2(5)
Al1 C30 Fe2 C35 1.9(6)
C34 C30 Fe2 C33 -35.3(5)
C31 C30 Fe2 C33 78.2(5)
Al1 C30 Fe2 C33 -159.7(6)
C34 C30 Fe2 C38 51.0(11)
C31 C30 Fe2 C38 164.5(8)
Al1 C30 Fe2 C38 -73.4(10)
C34 C30 Fe2 C32 -77.4(5)
C31 C30 Fe2 C32 36.1(4)
Al1 C30 Fe2 C32 158.2(6)
C34 C30 Fe2 C31 -113.5(7)
Al1 C30 Fe2 C31 122.1(7)
C40 C44 Fe3 C45 -84.0(5)
C43 C44 Fe3 C45 155.2(5)
C40 C44 Fe3 C41 38.8(4)
C43 C44 Fe3 C41 -82.0(5)
C40 C44 Fe3 C48 -166.4(4)
C43 C44 Fe3 C48 72.7(6)
C40 C44 Fe3 C49 -126.9(5)
C43 C44 Fe3 C49 112.3(5)
C40 C44 Fe3 C46 -48.8(8)
C43 C44 Fe3 C46 -169.7(6)
C40 C44 Fe3 C47 158.2(12)
C43 C44 Fe3 C47 37.3(15)
C40 C44 Fe3 C42 82.7(5)
C43 C44 Fe3 C42 -38.1(5)
C43 C44 Fe3 C40 -120.8(6)
C40 C44 Fe3 C43 120.8(6)
C49 C45 Fe3 C44 -84.8(6)
C46 C45 Fe3 C44 155.1(5)
C49 C45 Fe3 C41 -167.5(5)
C46 C45 Fe3 C41 72.4(7)
C49 C45 Fe3 C48 38.6(5)
C46 C45 Fe3 C48 -81.5(6)
C46 C45 Fe3 C49 -120.1(8)
C49 C45 Fe3 C46 120.1(8)
C49 C45 Fe3 C47 81.8(6)
C46 C45 Fe3 C47 -38.3(5)
C49 C45 Fe3 C42 156.5(14)
C46 C45 Fe3 C42 36.4(17)
C49 C45 Fe3 C40 -127.5(5)
C46 C45 Fe3 C40 112.4(5)
C49 C45 Fe3 C43 -47.9(10)
C46 C45 Fe3 C43 -168.0(7)
C42 C41 Fe3 C44 83.7(6)
C40 C41 Fe3 C44 -38.7(5)
C42 C41 Fe3 C45 -167.2(5)
C40 C41 Fe3 C45 70.4(6)
C42 C41 Fe3 C48 -49.8(10)
C40 C41 Fe3 C48 -172.2(7)
C42 C41 Fe3 C49 157.7(14)
C40 C41 Fe3 C49 35.3(17)
C42 C41 Fe3 C46 -126.4(6)
C40 C41 Fe3 C46 111.2(5)
C42 C41 Fe3 C47 -82.2(6)
C40 C41 Fe3 C47 155.4(5)
C40 C41 Fe3 C42 -122.4(8)
C42 C41 Fe3 C40 122.4(8)
C42 C41 Fe3 C43 38.6(5)
C40 C41 Fe3 C43 -83.8(5)
C47 C48 Fe3 C44 -167.3(5)
C49 C48 Fe3 C44 69.8(7)
C47 C48 Fe3 C45 84.0(6)
C49 C48 Fe3 C45 -38.9(5)
C47 C48 Fe3 C41 -47.0(10)
C49 C48 Fe3 C41 -169.9(8)
C47 C48 Fe3 C49 122.9(8)
C47 C48 Fe3 C46 39.9(5)
C49 C48 Fe3 C46 -83.0(6)
C49 C48 Fe3 C47 -122.9(8)
C47 C48 Fe3 C42 -81.7(6)
C49 C48 Fe3 C42 155.4(6)
C47 C48 Fe3 C40 154.2(13)
C49 C48 Fe3 C40 31.3(17)
C47 C48 Fe3 C43 -125.2(5)
C49 C48 Fe3 C43 111.8(6)
C48 C49 Fe3 C44 -130.0(6)
C45 C49 Fe3 C44 112.8(6)
C48 C49 Fe3 C45 117.2(8)
C48 C49 Fe3 C41 161.0(13)
C45 C49 Fe3 C41 43.8(17)
C45 C49 Fe3 C48 -117.2(8)
C48 C49 Fe3 C46 80.0(6)
C45 C49 Fe3 C46 -37.2(5)
C48 C49 Fe3 C47 35.3(5)
C45 C49 Fe3 C47 -81.8(6)
C48 C49 Fe3 C42 -50.9(10)
C45 C49 Fe3 C42 -168.0(7)
C48 C49 Fe3 C40 -170.8(5)
C45 C49 Fe3 C40 72.0(7)
C48 C49 Fe3 C43 -85.9(6)
C45 C49 Fe3 C43 157.0(5)
C45 C46 Fe3 C44 -51.2(9)
C47 C46 Fe3 C44 -170.4(6)
C47 C46 Fe3 C45 -119.1(7)
C45 C46 Fe3 C41 -128.0(6)
C47 C46 Fe3 C41 112.8(5)
C45 C46 Fe3 C48 80.6(6)
C47 C46 Fe3 C48 -38.5(4)
C45 C46 Fe3 C49 37.2(5)
C47 C46 Fe3 C49 -82.0(5)
C45 C46 Fe3 C47 119.1(7)
C45 C46 Fe3 C42 -169.5(6)
C47 C46 Fe3 C42 71.4(6)
C45 C46 Fe3 C40 -84.8(6)
C47 C46 Fe3 C40 156.1(5)
C45 C46 Fe3 C43 157.3(12)
C47 C46 Fe3 C43 38.2(15)
C48 C47 Fe3 C44 44.4(15)
C46 C47 Fe3 C44 161.0(11)
C48 C47 Fe3 C45 -79.1(5)
C46 C47 Fe3 C45 37.5(5)
C48 C47 Fe3 C41 157.6(5)
C46 C47 Fe3 C41 -85.8(6)
C46 C47 Fe3 C48 116.6(7)
C48 C47 Fe3 C49 -35.5(5)
C46 C47 Fe3 C49 81.1(5)
C48 C47 Fe3 C46 -116.6(7)
C48 C47 Fe3 C42 115.2(5)
C46 C47 Fe3 C42 -128.2(5)
C48 C47 Fe3 C40 -166.8(6)
C46 C47 Fe3 C40 -50.2(9)
C48 C47 Fe3 C43 74.5(6)
C46 C47 Fe3 C43 -168.9(4)
C41 C42 Fe3 C44 -79.3(5)
C43 C42 Fe3 C44 38.7(5)
C41 C42 Fe3 C45 44.9(17)
C43 C42 Fe3 C45 163.0(13)
C43 C42 Fe3 C41 118.0(8)
C41 C42 Fe3 C48 156.6(5)
C43 C42 Fe3 C48 -85.4(6)
C41 C42 Fe3 C49 -168.6(6)
C43 C42 Fe3 C49 -50.5(10)
C41 C42 Fe3 C46 74.0(7)
C43 C42 Fe3 C46 -167.9(5)
C41 C42 Fe3 C47 115.0(6)
C43 C42 Fe3 C47 -127.0(5)
C41 C42 Fe3 C40 -35.9(5)
C43 C42 Fe3 C40 82.1(5)
C41 C42 Fe3 C43 -118.0(8)
C41 C40 Fe3 C44 117.3(7)
Al2 C40 Fe3 C44 -120.1(6)
C44 C40 Fe3 C45 113.4(5)
C41 C40 Fe3 C45 -129.4(6)
Al2 C40 Fe3 C45 -6.7(5)
C44 C40 Fe3 C41 -117.3(7)
Al2 C40 Fe3 C41 122.6(6)
C44 C40 Fe3 C48 48.1(16)
C41 C40 Fe3 C48 165.4(13)
Al2 C40 Fe3 C48 -72.0(15)
C44 C40 Fe3 C49 73.0(6)
C41 C40 Fe3 C49 -169.7(6)
Al2 C40 Fe3 C49 -47.1(6)
C44 C40 Fe3 C46 156.1(4)
C41 C40 Fe3 C46 -86.6(5)
Al2 C40 Fe3 C46 36.0(5)
C44 C40 Fe3 C47 -168.8(7)
C41 C40 Fe3 C47 -51.5(9)
Al2 C40 Fe3 C47 71.1(8)
C44 C40 Fe3 C42 -81.3(5)
C41 C40 Fe3 C42 36.0(5)
Al2 C40 Fe3 C42 158.6(5)
C44 C40 Fe3 C43 -37.5(4)
C41 C40 Fe3 C43 79.8(5)
Al2 C40 Fe3 C43 -157.6(5)
C42 C43 Fe3 C44 -118.4(7)
C42 C43 Fe3 C45 -171.1(7)
C44 C43 Fe3 C45 -52.7(9)
C42 C43 Fe3 C41 -38.3(5)
C44 C43 Fe3 C41 80.1(5)
C42 C43 Fe3 C48 113.0(5)
C44 C43 Fe3 C48 -128.6(5)
C42 C43 Fe3 C49 155.7(5)
C44 C43 Fe3 C49 -85.8(5)
C42 C43 Fe3 C46 41.6(15)
C44 C43 Fe3 C46 160.0(12)
C42 C43 Fe3 C47 72.2(6)
C44 C43 Fe3 C47 -169.4(5)
C44 C43 Fe3 C42 118.4(7)
C42 C43 Fe3 C40 -81.9(5)
C44 C43 Fe3 C40 36.5(4)
C58 C59 Fe4 C53 69.3(7)
C55 C59 Fe4 C53 -170.6(5)
C58 C59 Fe4 C54 109.6(5)
C55 C59 Fe4 C54 -130.3(5)
C58 C59 Fe4 C57 -39.2(5)
C55 C59 Fe4 C57 80.9(6)
C58 C59 Fe4 C55 -120.1(8)
C58 C59 Fe4 C52 37.7(16)
C55 C59 Fe4 C52 157.9(12)
C58 C59 Fe4 C51 -173.1(7)
C55 C59 Fe4 C51 -52.9(10)
C58 C59 Fe4 C56 -82.7(6)
C55 C59 Fe4 C56 37.5(5)
C55 C59 Fe4 C58 120.1(8)
C58 C59 Fe4 C50 153.0(5)
C55 C59 Fe4 C50 -86.9(6)
C54 C53 Fe4 C59 74.0(6)
C52 C53 Fe4 C59 -167.2(5)
C52 C53 Fe4 C54 118.9(7)
C54 C53 Fe4 C57 154.9(5)
C52 C53 Fe4 C57 -86.2(5)
C54 C53 Fe4 C55 49.6(16)
C52 C53 Fe4 C55 168.5(13)
C54 C53 Fe4 C52 -118.9(7)
C54 C53 Fe4 C51 -81.5(5)
C52 C53 Fe4 C51 37.4(5)
C54 C53 Fe4 C56 -172.5(6)
C52 C53 Fe4 C56 -53.6(9)
C54 C53 Fe4 C58 112.6(5)
C52 C53 Fe4 C58 -128.5(5)
C54 C53 Fe4 C50 -36.0(4)
C52 C53 Fe4 C50 82.9(5)
C53 C54 Fe4 C59 -125.3(5)
C50 C54 Fe4 C59 111.8(5)
C50 C54 Fe4 C53 -122.9(7)
C53 C54 Fe4 C57 -49.5(8)
C50 C54 Fe4 C57 -172.5(6)
C53 C54 Fe4 C55 -165.3(5)
C50 C54 Fe4 C55 71.7(5)
C53 C54 Fe4 C52 38.2(4)
C50 C54 Fe4 C52 -84.8(5)
C53 C54 Fe4 C51 82.0(5)
C50 C54 Fe4 C51 -41.0(4)
C53 C54 Fe4 C56 162.3(14)
C50 C54 Fe4 C56 39.4(17)
C53 C54 Fe4 C58 -82.7(5)
C50 C54 Fe4 C58 154.3(5)
C53 C54 Fe4 C50 122.9(7)
C56 C57 Fe4 C59 -83.4(5)
C58 C57 Fe4 C59 38.4(4)
C56 C57 Fe4 C53 156.4(5)
C58 C57 Fe4 C53 -81.8(5)
C56 C57 Fe4 C54 -170.2(6)
C58 C57 Fe4 C54 -48.5(8)
C56 C57 Fe4 C55 -39.2(4)
C58 C57 Fe4 C55 82.6(5)
C56 C57 Fe4 C52 113.2(5)
C58 C57 Fe4 C52 -125.1(5)
C56 C57 Fe4 C51 72.9(6)
C58 C57 Fe4 C51 -165.4(5)
C58 C57 Fe4 C56 121.7(7)
C56 C57 Fe4 C58 -121.7(7)
C56 C57 Fe4 C50 33.8(17)
C58 C57 Fe4 C50 155.5(14)
C56 C55 Fe4 C59 119.8(8)
C59 C55 Fe4 C53 30.8(16)
C56 C55 Fe4 C53 150.6(13)
C59 C55 Fe4 C54 69.9(6)
C56 C55 Fe4 C54 -170.2(5)
C59 C55 Fe4 C57 -81.2(5)
C56 C55 Fe4 C57 38.6(5)
C59 C55 Fe4 C52 -166.3(8)
C56 C55 Fe4 C52 -46.5(10)
C59 C55 Fe4 C51 156.1(5)
C56 C55 Fe4 C51 -84.1(6)
C59 C55 Fe4 C56 -119.8(8)
C59 C55 Fe4 C58 -36.8(5)
C56 C55 Fe4 C58 83.0(6)
C59 C55 Fe4 C50 111.1(5)
C56 C55 Fe4 C50 -129.1(5)
C51 C52 Fe4 C59 159.9(12)
C53 C52 Fe4 C59 40.3(15)
C51 C52 Fe4 C53 119.6(7)
C51 C52 Fe4 C54 82.3(6)
C53 C52 Fe4 C54 -37.3(5)
C51 C52 Fe4 C57 -129.0(5)
C53 C52 Fe4 C57 111.4(5)
C51 C52 Fe4 C55 -53.7(10)
C53 C52 Fe4 C55 -173.3(8)
C53 C52 Fe4 C51 -119.6(7)
C51 C52 Fe4 C56 -86.5(6)
C53 C52 Fe4 C56 154.0(5)
C51 C52 Fe4 C58 -170.8(5)
C53 C52 Fe4 C58 69.6(6)
C51 C52 Fe4 C50 38.3(5)
C53 C52 Fe4 C50 -81.3(5)
C52 C51 Fe4 C59 -167.4(7)
C50 C51 Fe4 C59 -47.2(9)
C52 C51 Fe4 C53 -37.6(5)
C50 C51 Fe4 C53 82.6(4)
C52 C51 Fe4 C54 -80.5(6)
C50 C51 Fe4 C54 39.7(4)
C52 C51 Fe4 C57 71.1(6)
C50 C51 Fe4 C57 -168.7(4)
C52 C51 Fe4 C55 155.4(5)
C50 C51 Fe4 C55 -84.4(5)
C50 C51 Fe4 C52 120.2(6)
C52 C51 Fe4 C56 111.9(5)
C50 C51 Fe4 C56 -127.9(4)
C52 C51 Fe4 C58 30.5(16)
C50 C51 Fe4 C58 150.7(13)
C52 C51 Fe4 C50 -120.2(6)
C57 C56 Fe4 C59 79.6(5)
C55 C56 Fe4 C59 -37.3(5)
C57 C56 Fe4 C53 -47.8(8)
C55 C56 Fe4 C53 -164.7(6)
C57 C56 Fe4 C54 156.2(14)
C55 C56 Fe4 C54 39.2(17)
C55 C56 Fe4 C57 -117.0(7)
C57 C56 Fe4 C55 117.0(7)
C57 C56 Fe4 C52 -84.5(5)
C55 C56 Fe4 C52 158.5(5)
C57 C56 Fe4 C51 -127.9(5)
C55 C56 Fe4 C51 115.2(5)
C57 C56 Fe4 C58 36.6(4)
C55 C56 Fe4 C58 -80.4(5)
C57 C56 Fe4 C50 -171.3(5)
C55 C56 Fe4 C50 71.8(6)
C57 C58 Fe4 C59 -117.2(7)
C59 C58 Fe4 C53 -128.4(5)
C57 C58 Fe4 C53 114.4(5)
C59 C58 Fe4 C54 -87.2(6)
C57 C58 Fe4 C54 155.6(5)
C59 C58 Fe4 C57 117.2(7)
C59 C58 Fe4 C55 37.3(5)
C57 C58 Fe4 C55 -79.9(5)
C59 C58 Fe4 C52 -167.8(5)
C57 C58 Fe4 C52 75.0(6)
C59 C58 Fe4 C51 168.0(12)
C57 C58 Fe4 C51 50.8(15)
C59 C58 Fe4 C56 81.2(5)
C57 C58 Fe4 C56 -36.0(5)
C59 C58 Fe4 C50 -52.9(9)
C57 C58 Fe4 C50 -170.0(6)
C54 C50 Fe4 C59 -85.9(5)
C51 C50 Fe4 C59 158.8(4)
Al2 C50 Fe4 C59 38.2(6)
C54 C50 Fe4 C53 35.0(4)
C51 C50 Fe4 C53 -80.2(4)
Al2 C50 Fe4 C53 159.1(6)
C51 C50 Fe4 C54 -115.2(6)
Al2 C50 Fe4 C54 124.1(7)
C54 C50 Fe4 C57 162.1(14)
C51 C50 Fe4 C57 46.9(16)
Al2 C50 Fe4 C57 -73.8(17)
C54 C50 Fe4 C55 -129.3(5)
C51 C50 Fe4 C55 115.5(4)
Al2 C50 Fe4 C55 -5.2(6)
C54 C50 Fe4 C52 78.6(5)
C51 C50 Fe4 C52 -36.6(4)
Al2 C50 Fe4 C52 -157.3(6)
C54 C50 Fe4 C51 115.2(6)
Al2 C50 Fe4 C51 -120.7(7)
C54 C50 Fe4 C56 -170.2(5)
C51 C50 Fe4 C56 74.6(5)
Al2 C50 Fe4 C56 -46.1(7)
C54 C50 Fe4 C58 -50.5(8)
C51 C50 Fe4 C58 -165.7(6)
Al2 C50 Fe4 C58 73.6(8)
